data_2020236
loop_
_publ_author_name
'Cenzual, K.'
'Gladyshevskii, R.E.'
'Parthe, E.'

_publ_section_title
;
 Monoclinic NdRuSi2, a distortion derivative of orthorhombic CeNiSi2
;
_journal_name_full 'Acta Crystallographica C (39,1983-)'
_journal_page_first 225
_journal_page_last 228
_journal_volume 48
_journal_year 1992
_chemical_formula_sum 'Nd Ru Si2'
_space_group_IT_number 11
_symmetry_space_group_name_Hall '-P 2yb'
_symmetry_space_group_name_H-M 'P 1 21/m 1'
_cell_angle_alpha 90
_cell_angle_beta 102.23
_cell_angle_gamma 90
_cell_formula_units_Z 2
_cell_length_a 4.462
_cell_length_b 4.0451
_cell_length_c 8.242
_cell_volume 145.386
_citation_journal_id_ASTM ACSCEE
_cod_data_source_file Cenzual_ACSCEE_1992_1504.cif
_cod_data_source_block Nd1Ru1Si2
_cod_original_cell_volume 145.3857
_cod_original_formula_sum 'Nd1 Ru1 Si2'
_cod_database_code 2020236

loop_
_symmetry_equiv_pos_as_xyz
x,y,z
-x,y+1/2,-z
-x,-y,-z
x,-y-1/2,z

loop_
_atom_site_label
_atom_site_type_symbol
_atom_site_fract_x
_atom_site_fract_y
_atom_site_fract_z
_atom_site_occupancy
_atom_site_U_iso_or_equiv
Si1 Si 0.03642 0.25 0.09074 1 0.0
Si2 Si 0.66571 0.25 0.49133 1 0.0
Nd1 Nd 0.41301 0.25 0.79904 1 0.0
Ru1 Ru 0.11787 0.25 0.38695 1 0.0
